data_7055864
loop_
_publ_author_name
'Amaroju, Suresh'
'Kalaga, Mahalakshmi Naidu'
'Srinivasarao, Singireddi'
'Napi\'orkowska, Agnieszka'
'Augustynowicz-Kope\'c, Ewa'
'Murugesan, Sankaranarayanan'
'Chander, Subhash'
'Krishnan, Rangan'
'Chandra Sekhar, Kondapalli Venkata Gowri'

_publ_section_title
;
 Identification and development of pyrazolo[4,3-c]pyridine carboxamides as
 Mycobacterium tuberculosis pantothenate synthetase inhibitors
;
_journal_issue 1
_journal_name_full 'New J. Chem.'
_journal_page_first 347
_journal_paper_doi 10.1039/C6NJ02671K
_journal_volume 41
_journal_year 2017
_chemical_formula_moiety 'C29 H28 Br N7 O2'
_chemical_formula_sum 'C29 H28 Br N7 O2'
_chemical_formula_weight 586.49
_chemical_name_systematic
1-((1-(4-bromophenyl)-1H-1,2,3-triazol-4-yl)methyl)-N-3-diphenyl-6,7-dihydro-1H-pyrazolo[4,3-c]pyridine-5(4H)-carboxamide
_space_group_crystal_system triclinic
_space_group_IT_number 2
_space_group_name_Hall '-P 1'
_space_group_name_H-M_alt 'P -1'
_symmetry_space_group_name_Hall '-P 1'
_symmetry_space_group_name_H-M 'P -1'
_atom_sites_solution_hydrogens geom
_atom_sites_solution_primary direct
_atom_sites_solution_secondary difmap
_audit_update_record
;
2016-08-22 deposited with the CCDC.
2016-11-09 downloaded from the CCDC.
;
_cell_angle_alpha 102.268(2)
_cell_angle_beta 101.916(2)
_cell_angle_gamma 95.003(3)
_cell_formula_units_Z 2
_cell_length_a 7.8845(3)
_cell_length_b 11.9643(4)
_cell_length_c 14.9423(4)
_cell_measurement_reflns_used 13306
_cell_measurement_temperature 93
_cell_measurement_theta_max 28.96
_cell_measurement_theta_min 5.14
_cell_volume 1334.95(8)
_computing_cell_refinement 'CrysAlisPro 1.171.39.7e (Rigaku OD, 2015)'
_computing_data_collection 'CrysAlisPro 1.171.39.7e (Rigaku OD, 2015)'
_computing_data_reduction 'CrysAlisPro 1.171.39.7e (Rigaku OD, 2015)'
_computing_molecular_graphics 'CrystalStructure 4.2.2'
_computing_publication_material 'CrystalStructure 4.2.2 (Rigaku, 2016)'
_computing_structure_refinement 'CRYSTALS (Carruthers, et al., 1999)'
_computing_structure_solution 'SIR92 (Altomare, et al., 1994)'
_diffrn_ambient_temperature 93.15
_diffrn_detector_area_resol_mean 5.811
_diffrn_measured_fraction_theta_full 0.981
_diffrn_measured_fraction_theta_max 0.858
_diffrn_measurement_device_type 'Rigaku XtaLAB P200'
_diffrn_measurement_method \w
_diffrn_radiation_type 'Mo K\a'
_diffrn_radiation_wavelength 0.71073
_diffrn_reflns_av_R_equivalents 0.0791
_diffrn_reflns_limit_h_max 10
_diffrn_reflns_limit_h_min -10
_diffrn_reflns_limit_k_max 16
_diffrn_reflns_limit_k_min -15
_diffrn_reflns_limit_l_max 20
_diffrn_reflns_limit_l_min -16
_diffrn_reflns_number 19673
_diffrn_reflns_theta_full 27.06
_diffrn_reflns_theta_max 29.12
_diffrn_reflns_theta_min 4.874
_diffrn_standards_number 0
_exptl_absorpt_coefficient_mu 1.586
_exptl_absorpt_correction_T_max 1.000
_exptl_absorpt_correction_T_min 0.494
_exptl_absorpt_correction_type multi-scan
_exptl_absorpt_process_details
;
CrysAlisPro 1.171.39.7e (Rigaku Oxford Diffraction, 2015)
Empirical absorption correction using spherical harmonics,
 implemented in SCALE3 ABSPACK scaling algorithm.
;
_exptl_crystal_colour 'Light yellow'
_exptl_crystal_density_diffrn 1.459
_exptl_crystal_density_method 'not measured'
_exptl_crystal_description nONE
_exptl_crystal_F_000 604.00
_exptl_crystal_recrystallization_method 'Re-crystallisation from solvent: Methanol'
_refine_diff_density_max 1.890
_refine_diff_density_min -0.784
_refine_ls_extinction_method none
_refine_ls_goodness_of_fit_ref 1.003
_refine_ls_hydrogen_treatment constr
_refine_ls_number_parameters 380
_refine_ls_number_reflns 6164
_refine_ls_R_factor_gt 0.0479
_refine_ls_shift/su_max 0.000
_refine_ls_structure_factor_coef Fsqd
_refine_ls_weighting_details 'w = 1/[0.0083Fo^2^ + 1.0000\s(Fo^2^)]/(4Fo^2^)'
_refine_ls_weighting_scheme calc
_refine_ls_wR_factor_ref 0.2031
_reflns_number_gt 5619
_reflns_number_total 6164
_reflns_threshold_expression F^2^>2.0\s(F^2^)
_cod_data_source_file c6nj02671k2.cif
_cod_data_source_block xcalibur
_cod_depositor_comments
;
The following automatic conversions were performed:

'_diffrn_ambient_temperature' value '-180' was changed to '93.15' -
it was converted from degrees Celsius(C) to Kelvins(K).

Automatic conversion script
Id: cif_fix_values 4268 2015-11-12 08:31:59Z antanas 

 Adding full bibliography for 7055864.cif.
;
_cod_database_code 7055864

loop_
_space_group_symop_id
_space_group_symop_operation_xyz
1 +X,+Y,+Z
2 -X,-Y,-Z

loop_
_atom_site_label
_atom_site_type_symbol
_atom_site_fract_x
_atom_site_fract_y
_atom_site_fract_z
_atom_site_U_iso_or_equiv
_atom_site_adp_type
_atom_site_occupancy
_atom_site_site_symmetry_multiplicity
_atom_site_calc_flag
_atom_site_refinement_flags
Br1 Br 0.50714(3) 0.25299(2) -0.12830(2) 0.02168(11) Uani 1 2 d .
O1 O 1.0506(3) 0.75468(17) 0.76260(14) 0.0197(5) Uani 1 2 d .
O2 O 0.7673(3) 0.59819(19) 0.75652(18) 0.0275(6) Uani 1 2 d .
N1 N 0.9806(3) 0.64637(19) 0.16690(16) 0.0141(5) Uani 1 2 d .
N2 N 0.9498(3) 0.75622(19) 0.16788(16) 0.0163(5) Uani 1 2 d .
N3 N 1.0712(3) 0.82394(19) 0.23637(16) 0.0155(5) Uani 1 2 d .
N4 N 1.2948(3) 0.8936(2) 0.43395(15) 0.0154(5) Uani 1 2 d .
N5 N 1.2946(3) 1.00523(19) 0.43025(15) 0.0143(5) Uani 1 2 d .
N6 N 1.1514(3) 0.87208(19) 0.67765(16) 0.0150(5) Uani 1 2 d .
N7 N 0.9717(3) 0.93522(19) 0.77802(16) 0.0165(5) Uani 1 2 d .
C1 C 0.6593(3) 0.3739(2) -0.03582(19) 0.0170(6) Uani 1 2 d .
C2 C 0.7354(4) 0.3550(2) 0.0512(2) 0.0188(6) Uani 1 2 d .
C3 C 0.8424(4) 0.4459(2) 0.11878(19) 0.0171(6) Uani 1 2 d .
C4 C 0.8713(3) 0.5525(2) 0.09824(19) 0.0150(6) Uani 1 2 d .
C5 C 0.7956(4) 0.5699(2) 0.0102(2) 0.0191(6) Uani 1 2 d .
C6 C 0.6879(4) 0.4807(2) -0.05669(19) 0.0197(6) Uani 1 2 d .
C7 C 1.1229(3) 0.6444(2) 0.23576(18) 0.0137(6) Uani 1 2 d .
C8 C 1.1789(3) 0.7582(2) 0.27894(18) 0.0139(6) Uani 1 2 d .
C9 C 1.3364(3) 0.8116(2) 0.35629(18) 0.0160(6) Uani 1 2 d .
C10 C 1.2531(3) 0.8728(2) 0.51288(19) 0.0142(6) Uani 1 2 d .
C11 C 1.2260(3) 0.9757(2) 0.56411(18) 0.0134(6) Uani 1 2 d .
C12 C 1.2517(3) 1.0568(2) 0.50974(18) 0.0131(6) Uani 1 2 d .
C13 C 1.2409(3) 1.1826(2) 0.52857(19) 0.0145(6) Uani 1 2 d .
C14 C 1.2193(4) 1.2449(2) 0.61516(19) 0.0176(6) Uani 1 2 d .
C15 C 1.2129(4) 1.3629(2) 0.6311(2) 0.0210(7) Uani 1 2 d .
C16 C 1.2267(4) 1.4217(3) 0.5610(2) 0.0241(7) Uani 1 2 d .
C17 C 1.2462(4) 1.3602(3) 0.4757(2) 0.0245(7) Uani 1 2 d .
C18 C 1.2550(4) 1.2423(2) 0.4585(2) 0.0206(6) Uani 1 2 d .
C19 C 1.2430(4) 0.7599(2) 0.54104(19) 0.0170(6) Uani 1 2 d .
C20 C 1.2677(4) 0.7896(2) 0.64802(19) 0.0179(6) Uani 1 2 d .
C21 C 1.1737(3) 0.9864(2) 0.65624(19) 0.0141(6) Uani 1 2 d .
C22 C 1.0571(3) 0.8493(2) 0.74118(18) 0.0149(6) Uani 1 2 d .
C23 C 0.8537(4) 0.9197(2) 0.8358(2) 0.0174(6) Uani 1 2 d .
C24 C 0.9020(4) 0.8799(2) 0.9168(2) 0.0199(6) Uani 1 2 d .
C25 C 0.7828(4) 0.8708(2) 0.9722(2) 0.0219(7) Uani 1 2 d .
C26 C 0.6168(4) 0.9008(2) 0.9484(2) 0.0215(7) Uani 1 2 d .
C27 C 0.5688(4) 0.9434(3) 0.8678(2) 0.0224(7) Uani 1 2 d .
C28 C 0.6876(4) 0.9522(2) 0.81130(19) 0.0182(6) Uani 1 2 d .
C29 C 0.6000(4) 0.6335(3) 0.7460(2) 0.0257(7) Uani 1 2 d .
H1 H 0.75726 0.52759 0.73991 0.0342 Uiso 1 2 calc R
H2 H 0.99114 1.0071 0.76471 0.0213 Uiso 1 2 calc R
H3 H 0.71531 0.28287 0.06393 0.0219 Uiso 1 2 calc R
H4 H 0.89424 0.43528 0.17763 0.0198 Uiso 1 2 calc R
H5 H 0.81761 0.64152 -0.0032 0.0229 Uiso 1 2 calc R
H6 H 0.63436 0.49152 -0.11522 0.0228 Uiso 1 2 calc R
H7 H 1.17059 0.58027 0.25025 0.0166 Uiso 1 2 calc R
H8 H 1.39007 0.75209 0.38244 0.0185 Uiso 1 2 calc R
H9 H 1.42049 0.85327 0.33184 0.0185 Uiso 1 2 calc R
H10 H 1.20802 1.2065 0.66201 0.0219 Uiso 1 2 calc R
H11 H 1.20051 1.4034 0.68926 0.0249 Uiso 1 2 calc R
H12 H 1.22169 1.50063 0.57191 0.0286 Uiso 1 2 calc R
H13 H 1.25499 1.39868 0.42861 0.0299 Uiso 1 2 calc R
H14 H 1.27004 1.20244 0.40065 0.0237 Uiso 1 2 calc R
H15 H 1.3342 0.7179 0.52167 0.0204 Uiso 1 2 calc R
H16 H 1.12954 0.71545 0.50974 0.0204 Uiso 1 2 calc R
H17 H 1.24025 0.72141 0.67046 0.0216 Uiso 1 2 calc R
H18 H 1.38646 0.82508 0.67926 0.0217 Uiso 1 2 calc R
H19 H 1.26389 1.03608 0.70667 0.0177 Uiso 1 2 calc R
H20 H 1.06399 1.01787 0.65377 0.0175 Uiso 1 2 calc R
H21 H 1.0135 0.85975 0.93347 0.0235 Uiso 1 2 calc R
H22 H 0.81454 0.84337 1.02617 0.0269 Uiso 1 2 calc R
H23 H 0.5375 0.89382 0.98575 0.0267 Uiso 1 2 calc R
H24 H 0.45832 0.96532 0.85173 0.0274 Uiso 1 2 calc R
H25 H 0.65631 0.97991 0.75741 0.0227 Uiso 1 2 calc R
H26 H 0.51341 0.56774 0.73575 0.0311 Uiso 1 2 calc R
H27 H 0.57682 0.6685 0.69329 0.0313 Uiso 1 2 calc R
H28 H 0.59579 0.68852 0.80222 0.0315 Uiso 1 2 calc R

loop_
_atom_site_aniso_label
_atom_site_aniso_U_11
_atom_site_aniso_U_22
_atom_site_aniso_U_33
_atom_site_aniso_U_12
_atom_site_aniso_U_13
_atom_site_aniso_U_23
Br1 0.0230(2) 0.0182(2) 0.0192(2) -0.00604(14) 0.00245(13) 0.00003(13)
O1 0.0276(11) 0.0113(9) 0.0236(10) 0.0049(8) 0.0069(8) 0.0100(7)
O2 0.0240(11) 0.0135(10) 0.0464(14) 0.0055(8) 0.0034(10) 0.0135(9)
N1 0.0133(10) 0.0085(10) 0.0196(10) 0.0029(8) 0.0008(8) 0.0036(8)
N2 0.0171(11) 0.0088(10) 0.0216(11) 0.0019(8) -0.0003(9) 0.0054(8)
N3 0.0151(10) 0.0119(10) 0.0187(10) 0.0027(8) 0.0001(8) 0.0055(8)
N4 0.0138(10) 0.0140(11) 0.0163(10) 0.0015(8) 0.0003(8) 0.0024(8)
N5 0.0120(10) 0.0117(10) 0.0184(10) 0.0017(8) 0.0010(8) 0.0046(8)
N6 0.0182(10) 0.0114(10) 0.0187(10) 0.0034(8) 0.0054(9) 0.0093(8)
N7 0.0223(11) 0.0106(10) 0.0193(11) 0.0024(9) 0.0069(9) 0.0076(8)
C1 0.0147(12) 0.0136(12) 0.0200(12) -0.0002(10) 0.0040(10) -0.0006(10)
C2 0.0188(13) 0.0106(12) 0.0249(13) -0.0010(10) 0.0024(11) 0.0036(10)
C3 0.0180(12) 0.0138(12) 0.0173(12) 0.0012(10) -0.0007(10) 0.0040(10)
C4 0.0110(11) 0.0122(12) 0.0196(12) 0.0022(10) 0.0016(9) 0.0006(10)
C5 0.0243(14) 0.0106(12) 0.0221(13) 0.0018(10) 0.0032(11) 0.0053(10)
C6 0.0219(13) 0.0183(13) 0.0169(12) 0.0019(11) 0.0010(10) 0.0034(10)
C7 0.0131(11) 0.0118(12) 0.0165(11) 0.0049(9) 0.0012(9) 0.0050(9)
C8 0.0129(11) 0.0133(12) 0.0163(11) 0.0030(9) 0.0022(9) 0.0057(9)
C9 0.0106(11) 0.0174(12) 0.0185(12) 0.0042(10) 0.0017(9) 0.0018(10)
C10 0.0084(11) 0.0149(12) 0.0182(12) 0.0004(9) 0.0006(9) 0.0043(10)
C11 0.0073(10) 0.0119(11) 0.0194(12) -0.0016(9) -0.0005(9) 0.0048(9)
C12 0.0090(10) 0.0133(12) 0.0154(11) -0.0023(9) -0.0010(9) 0.0050(9)
C13 0.0064(10) 0.0124(12) 0.0221(12) -0.0003(9) -0.0014(9) 0.0036(9)
C14 0.0182(12) 0.0167(13) 0.0192(12) -0.0001(10) 0.0035(10) 0.0089(10)
C15 0.0227(14) 0.0150(13) 0.0245(14) 0.0028(11) 0.0073(11) 0.0013(10)
C16 0.0284(15) 0.0129(13) 0.0300(15) 0.0006(11) 0.0054(12) 0.0051(11)
C17 0.0307(15) 0.0174(13) 0.0266(14) -0.0001(12) 0.0050(12) 0.0105(11)
C18 0.0206(13) 0.0172(13) 0.0218(13) 0.0004(11) 0.0020(10) 0.0031(10)
C19 0.0168(12) 0.0121(12) 0.0222(12) 0.0022(10) 0.0042(10) 0.0042(10)
C20 0.0184(12) 0.0146(12) 0.0215(13) 0.0049(10) 0.0022(10) 0.0069(10)
C21 0.0147(12) 0.0102(11) 0.0188(12) 0.0022(9) 0.0034(9) 0.0070(9)
C22 0.0138(11) 0.0140(12) 0.0172(11) 0.0017(9) 0.0012(9) 0.0070(9)
C23 0.0199(13) 0.0109(12) 0.0215(12) -0.0003(10) 0.0065(10) 0.0030(10)
C24 0.0237(13) 0.0133(12) 0.0223(13) 0.0040(10) 0.0033(11) 0.0045(10)
C25 0.0360(16) 0.0137(13) 0.0179(12) 0.0035(11) 0.0075(12) 0.0066(10)
C26 0.0316(15) 0.0137(12) 0.0217(13) 0.0012(11) 0.0123(12) 0.0044(10)
C27 0.0230(14) 0.0191(13) 0.0259(14) 0.0043(11) 0.0066(11) 0.0051(11)
C28 0.0225(13) 0.0144(12) 0.0194(12) 0.0042(10) 0.0041(10) 0.0081(10)
C29 0.0226(14) 0.0222(14) 0.0327(15) 0.0053(12) 0.0037(12) 0.0091(12)

loop_
_atom_type_symbol
_atom_type_description
_atom_type_scat_dispersion_real
_atom_type_scat_dispersion_imag
_atom_type_scat_source
C C 0.0033 0.0016
;
International Tables for Crystallography
(Vol. C, Tables 4.2.6.8 and 6.1.1.4)
;
N N 0.0061 0.0033
;
International Tables for Crystallography
(Vol. C, Tables 4.2.6.8 and 6.1.1.4)
;
O O 0.0106 0.0060
;
International Tables for Crystallography
(Vol. C, Tables 4.2.6.8 and 6.1.1.4)
;
Br Br -0.2901 2.4595
;
International Tables for Crystallography
(Vol. C, Tables 4.2.6.8 and 6.1.1.4)
;
H H 0.0000 0.0000
;
International Tables for Crystallography
(Vol. C, Table 6.1.1.4)
;

loop_
_geom_angle_atom_site_label_1
_geom_angle_atom_site_label_2
_geom_angle_atom_site_label_3
_geom_angle
_geom_angle_publ_flag
N2 N1 C4 120.0(2) yes
N2 N1 C7 110.82(19) yes
C4 N1 C7 129.2(2) yes
N1 N2 N3 106.8(2) yes
N2 N3 C8 109.2(2) yes
N5 N4 C9 119.2(2) yes
N5 N4 C10 112.6(2) yes
C9 N4 C10 128.2(2) yes
N4 N5 C12 104.9(2) yes
C20 N6 C21 117.6(2) yes
C20 N6 C22 118.1(2) yes
C21 N6 C22 122.6(2) yes
C22 N7 C23 122.7(2) yes
Br1 C1 C2 119.9(2) yes
Br1 C1 C6 118.5(2) yes
C2 C1 C6 121.6(2) yes
C1 C2 C3 118.8(3) yes
C2 C3 C4 119.8(3) yes
N1 C4 C3 120.3(2) yes
N1 C4 C5 118.9(2) yes
C3 C4 C5 120.8(2) yes
C4 C5 C6 119.7(3) yes
C1 C6 C5 119.3(3) yes
N1 C7 C8 104.2(2) yes
N3 C8 C7 108.9(2) yes
N3 C8 C9 121.6(2) yes
C7 C8 C9 129.4(3) yes
N4 C9 C8 112.9(2) yes
N4 C10 C11 106.8(3) yes
N4 C10 C19 127.2(2) yes
C11 C10 C19 125.9(3) yes
C10 C11 C12 105.4(2) yes
C10 C11 C21 122.2(3) yes
C12 C11 C21 132.4(2) yes
N5 C12 C11 110.4(2) yes
N5 C12 C13 119.0(3) yes
C11 C12 C13 130.6(2) yes
C12 C13 C14 122.0(3) yes
C12 C13 C18 119.6(2) yes
C14 C13 C18 118.4(2) yes
C13 C14 C15 120.6(3) yes
C14 C15 C16 120.7(3) yes
C15 C16 C17 118.6(3) yes
C16 C17 C18 121.7(3) yes
C13 C18 C17 120.0(3) yes
C10 C19 C20 106.2(2) yes
N6 C20 C19 111.1(2) yes
N6 C21 C11 110.1(2) yes
O1 C22 N6 121.1(3) yes
O1 C22 N7 122.4(3) yes
N6 C22 N7 116.5(3) yes
N7 C23 C24 122.1(3) yes
N7 C23 C28 117.6(3) yes
C24 C23 C28 120.2(3) yes
C23 C24 C25 119.3(3) yes
C24 C25 C26 121.3(3) yes
C25 C26 C27 119.5(3) yes
C26 C27 C28 119.5(3) yes
C23 C28 C27 120.1(3) yes
C29 O2 H1 109.409 no
C22 N7 H2 118.676 no
C23 N7 H2 118.629 no
C1 C2 H3 120.493 no
C3 C2 H3 120.714 no
C2 C3 H4 120.207 no
C4 C3 H4 119.991 no
C4 C5 H5 120.060 no
C6 C5 H5 120.244 no
C1 C6 H6 120.046 no
C5 C6 H6 120.658 no
N1 C7 H7 127.837 no
C8 C7 H7 127.935 no
N4 C9 H8 107.253 no
N4 C9 H9 107.391 no
C8 C9 H8 109.997 no
C8 C9 H9 109.748 no
H8 C9 H9 109.428 no
C13 C14 H10 119.453 no
C15 C14 H10 119.962 no
C14 C15 H11 119.643 no
C16 C15 H11 119.620 no
C15 C16 H12 120.393 no
C17 C16 H12 120.965 no
C16 C17 H13 119.121 no
C18 C17 H13 119.186 no
C13 C18 H14 119.656 no
C17 C18 H14 120.387 no
C10 C19 H15 109.134 no
C10 C19 H16 108.772 no
C20 C19 H15 111.698 no
C20 C19 H16 111.514 no
H15 C19 H16 109.417 no
N6 C20 H17 106.979 no
N6 C20 H18 106.985 no
C19 C20 H17 111.114 no
C19 C20 H18 111.175 no
H17 C20 H18 109.282 no
N6 C21 H19 108.085 no
N6 C21 H20 108.424 no
C11 C21 H19 110.182 no
C11 C21 H20 110.554 no
H19 C21 H20 109.456 no
C23 C24 H21 119.972 no
C25 C24 H21 120.714 no
C24 C25 H22 119.460 no
C26 C25 H22 119.211 no
C25 C26 H23 120.626 no
C27 C26 H23 119.836 no
C26 C27 H24 120.326 no
C28 C27 H24 120.158 no
C23 C28 H25 119.935 no
C27 C28 H25 120.009 no
O2 C29 H26 109.468 no
O2 C29 H27 109.990 no
O2 C29 H28 109.043 no
H26 C29 H27 109.442 no
H26 C29 H28 109.443 no
H27 C29 H28 109.440 no

loop_
_geom_bond_atom_site_label_1
_geom_bond_atom_site_label_2
_geom_bond_distance
_geom_bond_publ_flag
Br1 C1 1.898(2) yes
O1 C22 1.240(4) yes
O2 C29 1.408(4) yes
N1 N2 1.355(3) yes
N1 C4 1.425(3) yes
N1 C7 1.362(3) yes
N2 N3 1.315(3) yes
N3 C8 1.360(4) yes
N4 N5 1.348(3) yes
N4 C9 1.465(3) yes
N4 C10 1.354(4) yes
N5 C12 1.341(3) yes
N6 C20 1.466(4) yes
N6 C21 1.474(4) yes
N6 C22 1.376(4) yes
N7 C22 1.359(4) yes
N7 C23 1.420(4) yes
C1 C2 1.389(4) yes
C1 C6 1.389(4) yes
C2 C3 1.391(3) yes
C3 C4 1.385(4) yes
C4 C5 1.395(4) yes
C5 C6 1.377(3) yes
C7 C8 1.367(3) yes
C8 C9 1.497(3) yes
C10 C11 1.364(4) yes
C10 C19 1.498(4) yes
C11 C12 1.418(4) yes
C11 C21 1.500(4) yes
C12 C13 1.484(4) yes
C13 C14 1.401(4) yes
C13 C18 1.404(4) yes
C14 C15 1.388(4) yes
C15 C16 1.396(5) yes
C16 C17 1.375(4) yes
C17 C18 1.390(4) yes
C19 C20 1.529(4) yes
C23 C24 1.387(4) yes
C23 C28 1.397(4) yes
C24 C25 1.386(5) yes
C25 C26 1.383(5) yes
C26 C27 1.399(5) yes
C27 C28 1.396(5) yes
O2 H1 0.820 no
N7 H2 0.930 no
C2 H3 0.930 no
C3 H4 0.930 no
C5 H5 0.930 no
C6 H6 0.930 no
C7 H7 0.930 no
C9 H8 0.970 no
C9 H9 0.970 no
C14 H10 0.930 no
C15 H11 0.930 no
C16 H12 0.930 no
C17 H13 0.930 no
C18 H14 0.930 no
C19 H15 0.970 no
C19 H16 0.970 no
C20 H17 0.970 no
C20 H18 0.970 no
C21 H19 0.970 no
C21 H20 0.970 no
C24 H21 0.930 no
C25 H22 0.930 no
C26 H23 0.930 no
C27 H24 0.930 no
C28 H25 0.930 no
C29 H26 0.960 no
C29 H27 0.960 no
C29 H28 0.960 no

loop_
_geom_contact_atom_site_label_1
_geom_contact_atom_site_label_2
_geom_contact_distance
_geom_contact_publ_flag
_geom_contact_site_symmetry_2
O1 C20 2.725(4) no .
O1 C23 2.797(4) no .
O1 C24 2.979(4) no .
N2 C5 2.848(3) no .
N3 N4 3.011(3) no .
N3 N5 3.280(3) no .
N3 C4 3.493(3) no .
N4 C13 3.544(3) no .
N5 C8 3.243(3) no .
N5 C18 2.832(4) no .
N6 C10 2.744(4) no .
N7 C21 2.779(4) no .
C1 C4 2.748(3) no .
C2 C5 2.791(4) no .
C3 C6 2.787(4) no .
C3 C7 3.052(3) no .
C4 C8 3.558(3) no .
C8 C10 3.379(4) no .
C9 C12 3.525(4) no .
C9 C19 3.167(4) no .
C11 C14 3.156(4) no .
C11 C20 2.789(4) no .
C13 C16 2.814(4) no .
C13 C21 3.396(4) no .
C14 C17 2.764(5) no .
C14 C21 3.283(4) no .
C15 C18 2.775(4) no .
C19 C21 3.044(4) no .
C19 C22 3.600(4) no .
C22 C24 3.084(4) no .
C22 C28 3.528(4) no .
C23 C26 2.785(5) no .
C24 C27 2.794(4) no .
C25 C28 2.769(4) no .
Br1 N2 3.517(2) no 2_665
O1 O2 2.760(3) no .
O1 C2 3.508(4) no 2_766
O1 C3 3.340(4) no 2_766
O2 O1 2.760(3) no .
O2 C3 3.399(4) no 2_766
O2 C6 3.520(4) no 1_556
O2 C7 3.119(4) no 2_766
O2 C17 3.591(4) no 2_776
N2 Br1 3.517(2) no 2_665
N2 N7 3.577(3) no 2_776
N2 C25 3.549(4) no 1_554
N3 N7 2.978(3) no 2_776
N3 C21 3.457(4) no 2_776
N3 C23 3.503(4) no 2_776
N3 C28 3.432(4) no 2_776
N4 N5 3.409(3) no 2_876
N4 C12 3.467(3) no 2_876
N5 N4 3.409(3) no 2_876
N5 N5 3.499(3) no 2_876
N5 C10 3.589(3) no 2_876
N6 C18 3.412(3) no 2_776
N7 N2 3.577(3) no 2_776
N7 N3 2.978(3) no 2_776
C2 O1 3.508(4) no 2_766
C3 O1 3.340(4) no 2_766
C3 O2 3.399(4) no 2_766
C6 O2 3.520(4) no 1_554
C6 C7 3.459(4) no 2_765
C7 O2 3.119(4) no 2_766
C7 C6 3.459(4) no 2_765
C9 C12 3.481(3) no 2_876
C9 C13 3.408(3) no 2_876
C9 C14 3.582(4) no 2_876
C10 N5 3.589(3) no 2_876
C12 N4 3.467(3) no 2_876
C12 C9 3.481(3) no 2_876
C13 C9 3.408(3) no 2_876
C14 C9 3.582(4) no 2_876
C17 O2 3.591(4) no 2_776
C18 N6 3.412(3) no 2_776
C18 C22 3.357(3) no 2_776
C20 C29 3.596(4) no 1_655
C21 N3 3.457(4) no 2_776
C22 C18 3.357(3) no 2_776
C23 N3 3.503(4) no 2_776
C24 C24 3.382(3) no 2_777
C24 C25 3.568(4) no 2_777
C25 N2 3.549(4) no 1_556
C25 C24 3.568(4) no 2_777
C26 C26 3.433(4) no 2_677
C28 N3 3.432(4) no 2_776
C29 C20 3.596(4) no 1_455
Br1 H3 2.9303 no .
Br1 H6 2.8934 no .
O1 H2 3.0910 no .
O1 H17 2.2383 no .
O1 H18 3.2695 no .
O1 H21 2.6821 no .
N1 H4 2.6048 no .
N1 H5 2.5867 no .
N2 H5 2.5815 no .
N2 H7 3.1356 no .
N3 H7 3.1215 no .
N3 H8 3.2758 no .
N3 H9 2.7816 no .
N4 H15 2.7115 no .
N4 H16 2.9456 no .
N5 H8 3.1542 no .
N5 H9 2.4967 no .
N5 H14 2.5076 no .
N6 H2 2.4576 no .
N6 H15 3.3070 no .
N6 H16 2.7574 no .
N7 H19 2.9958 no .
N7 H20 2.4832 no .
N7 H21 2.6356 no .
N7 H25 2.5596 no .
C1 H4 3.2359 no .
C1 H5 3.2310 no .
C2 H6 3.2589 no .
C3 H5 3.2531 no .
C3 H7 2.9956 no .
C4 H3 3.2452 no .
C4 H6 3.2418 no .
C4 H7 2.8577 no .
C5 H4 3.2540 no .
C6 H3 3.2618 no .
C7 H4 2.8123 no .
C7 H8 2.7057 no .
C7 H9 3.1419 no .
C9 H7 2.9206 no .
C9 H15 2.9250 no .
C9 H16 3.4030 no .
C10 H8 2.6451 no .
C10 H9 3.2209 no .
C10 H17 3.2734 no .
C10 H18 2.6910 no .
C10 H19 3.1101 no .
C10 H20 3.1403 no .
C11 H10 2.8673 no .
C11 H15 3.2397 no .
C11 H16 3.0317 no .
C11 H18 2.9370 no .
C12 H10 2.6836 no .
C12 H14 2.6407 no .
C12 H19 2.9879 no .
C12 H20 2.9429 no .
C13 H11 3.2576 no .
C13 H13 3.2536 no .
C13 H19 3.4680 no .
C13 H20 3.3904 no .
C14 H12 3.2575 no .
C14 H14 3.2505 no .
C14 H19 3.1056 no .
C14 H20 3.0968 no .
C15 H13 3.2226 no .
C16 H10 3.2560 no .
C16 H14 3.2497 no .
C17 H11 3.2225 no .
C18 H10 3.2495 no .
C18 H12 3.2552 no .
C19 H8 2.8335 no .
C20 H19 2.8966 no .
C20 H20 3.2810 no .
C21 H2 2.3699 no .
C21 H10 2.6044 no .
C21 H16 3.4491 no .
C21 H17 3.3022 no .
C21 H18 2.6957 no .
C22 H17 2.4227 no .
C22 H18 2.9481 no .
C22 H19 2.8496 no .
C22 H20 2.6282 no .
C22 H21 2.9415 no .
C23 H22 3.2311 no .
C23 H24 3.2587 no .
C24 H2 3.1490 no .
C24 H23 3.2533 no .
C24 H25 3.2505 no .
C25 H24 3.2452 no .
C26 H21 3.2533 no .
C26 H25 3.2551 no .
C27 H22 3.2408 no .
C28 H2 2.6933 no .
C28 H21 3.2521 no .
C28 H23 3.2535 no .
H1 H26 2.0138 no .
H1 H27 2.4207 no .
H1 H28 2.5199 no .
H2 H10 3.5914 no .
H2 H19 2.5030 no .
H2 H20 1.8883 no .
H2 H21 3.3552 no .
H2 H25 2.6083 no .
H3 H4 2.3338 no .
H4 H7 2.5492 no .
H5 H6 2.3200 no .
H7 H8 2.7138 no .
H7 H9 3.4972 no .
H8 H15 2.3234 no .
H8 H16 3.1370 no .
H10 H11 2.3121 no .
H10 H19 2.3260 no .
H10 H20 2.4032 no .
H11 H12 2.3259 no .
H12 H13 2.3064 no .
H13 H14 2.3137 no .
H15 H17 2.4777 no .
H15 H18 2.3628 no .
H16 H17 2.3633 no .
H16 H18 2.8715 no .
H18 H19 2.7612 no .
H18 H20 3.5953 no .
H21 H22 2.3188 no .
H22 H23 2.3109 no .
H23 H24 2.3317 no .
H24 H25 2.3279 no .
Br1 H9 3.2236 no 2_765
Br1 H10 3.4158 no 1_444
Br1 H19 3.3096 no 1_444
Br1 H22 3.4535 no 2_666
Br1 H23 3.0883 no 2_666
Br1 H24 3.3717 no 1_544
O1 H1 3.3220 no .
O1 H3 2.9984 no 2_766
O1 H4 2.6508 no 2_766
O1 H13 3.3903 no 2_776
O1 H14 3.2889 no 2_776
O2 H4 2.7420 no 2_766
O2 H5 3.4499 no 1_556
O2 H6 2.8349 no 1_556
O2 H7 2.2180 no 2_766
O2 H13 2.7439 no 2_776
N1 H1 3.3668 no 2_766
N1 H10 3.4585 no 2_776
N1 H11 2.9457 no 2_776
N2 H2 2.7594 no 2_776
N2 H10 3.0216 no 2_776
N2 H11 3.4628 no 2_776
N2 H19 3.5473 no 2_776
N2 H20 3.3955 no 2_776
N2 H22 2.6283 no 1_554
N3 H2 2.1243 no 2_776
N3 H10 2.9601 no 2_776
N3 H19 3.4067 no 2_776
N3 H20 2.6773 no 2_776
N3 H22 3.4326 no 1_554
N3 H25 3.0127 no 2_776
N4 H20 3.2284 no 2_776
N4 H25 3.5784 no 2_776
N5 H2 3.2610 no 2_776
N5 H20 2.8104 no 2_776
N5 H25 2.9482 no 2_776
N6 H14 3.2618 no 2_776
N6 H24 3.0925 no 1_655
N7 H14 2.9927 no 2_776
N7 H22 3.5084 no 2_777
C2 H21 3.3949 no 2_766
C2 H23 3.3901 no 2_666
C3 H1 3.3634 no 2_766
C3 H5 3.5914 no 2_765
C3 H11 3.1466 no 2_776
C4 H11 3.2809 no 2_776
C5 H22 3.2173 no 1_554
C6 H1 3.3478 no 1_554
C6 H7 3.2741 no 2_765
C6 H26 3.5293 no 1_554
C7 H1 2.4033 no 2_766
C7 H6 3.2053 no 2_765
C7 H11 3.0467 no 2_776
C8 H1 3.4608 no 2_766
C8 H2 3.3435 no 2_776
C8 H10 3.3828 no 2_776
C8 H11 3.5897 no 2_776
C8 H20 3.5214 no 2_776
C8 H25 3.4786 no 2_776
C9 H25 3.3058 no 2_776
C11 H9 3.1996 no 2_876
C11 H20 3.5910 no 2_776
C12 H8 3.3510 no 2_876
C12 H9 3.0574 no 2_876
C12 H20 3.0226 no 2_776
C13 H8 2.8998 no 2_876
C13 H9 3.1533 no 2_876
C13 H16 3.2517 no 2_776
C13 H20 3.5309 no 2_776
C14 H8 3.0700 no 2_876
C14 H9 3.1819 no 2_876
C14 H16 3.1232 no 2_776
C15 H8 3.5536 no 2_876
C15 H16 2.9947 no 2_776
C15 H26 3.1458 no 1_665
C16 H16 2.9886 no 2_776
C16 H17 3.5940 no 1_565
C16 H26 3.1489 no 1_665
C17 H15 3.5098 no 2_876
C17 H16 3.0863 no 2_776
C17 H27 3.1003 no 2_776
C18 H8 3.2613 no 2_876
C18 H15 3.1746 no 2_876
C18 H16 3.2304 no 2_776
C18 H27 3.1725 no 2_776
C19 H12 3.2273 no 1_545
C19 H27 3.5195 no 1_655
C20 H12 3.3647 no 1_545
C20 H24 3.2838 no 1_655
C20 H25 3.5181 no 1_655
C20 H27 2.9751 no 1_655
C20 H28 3.5685 no 1_655
C21 H9 3.5348 no 2_876
C21 H24 3.3670 no 1_655
C22 H14 2.9044 no 2_776
C22 H24 3.2807 no 1_655
C23 H14 3.4206 no 2_776
C23 H27 3.5420 no .
C23 H28 3.1691 no .
C24 H5 3.3840 no 1_556
C24 H21 3.3492 no 2_777
C24 H28 3.1086 no .
C25 H5 2.8732 no 1_556
C25 H21 3.3449 no 2_777
C25 H28 2.9866 no .
C26 H3 3.2165 no 2_666
C26 H23 2.9109 no 2_677
C26 H24 3.2714 no 2_677
C26 H28 2.9440 no .
C27 H18 2.8785 no 1_455
C27 H19 3.4660 no 1_455
C27 H23 2.9178 no 2_677
C27 H28 3.0392 no .
C28 H9 3.5252 no 2_776
C28 H14 3.4087 no 2_776
C28 H18 2.8288 no 1_455
C28 H27 3.4199 no .
C28 H28 3.1421 no .
C29 H6 2.9341 no 1_556
C29 H7 3.2622 no 2_766
C29 H12 3.5217 no 1_445
C29 H13 3.0231 no 2_776
C29 H14 3.4789 no 2_776
C29 H17 3.1826 no 1_455
C29 H18 3.1674 no 1_455
H1 O1 3.3220 no .
H1 N1 3.3668 no 2_766
H1 C3 3.3634 no 2_766
H1 C6 3.3478 no 1_556
H1 C7 2.4033 no 2_766
H1 C8 3.4608 no 2_766
H1 H4 2.7243 no 2_766
H1 H6 2.6460 no 1_556
H1 H7 1.4781 no 2_766
H1 H8 3.4255 no 2_766
H1 H13 2.8261 no 2_776
H2 N2 2.7594 no 2_776
H2 N3 2.1243 no 2_776
H2 N5 3.2610 no 2_776
H2 C8 3.3435 no 2_776
H2 H14 3.3161 no 2_776
H2 H22 3.2375 no 2_777
H3 O1 2.9984 no 2_766
H3 C26 3.2165 no 2_666
H3 H21 2.8487 no 2_766
H3 H23 2.6420 no 2_666
H3 H28 3.4663 no 2_666
H4 O1 2.6508 no 2_766
H4 O2 2.7420 no 2_766
H4 H1 2.7243 no 2_766
H4 H11 2.7337 no 2_776
H4 H17 3.4996 no 2_766
H5 O2 3.4499 no 1_554
H5 C3 3.5914 no 2_765
H5 C24 3.3840 no 1_554
H5 C25 2.8732 no 1_554
H5 H21 3.3239 no 1_554
H5 H22 2.3642 no 1_554
H5 H28 3.2550 no 1_554
H6 O2 2.8349 no 1_554
H6 C7 3.2053 no 2_765
H6 C29 2.9341 no 1_554
H6 H1 2.6460 no 1_554
H6 H7 2.8194 no 2_765
H6 H26 2.6149 no 1_554
H6 H28 2.8940 no 1_554
H7 O2 2.2180 no 2_766
H7 C6 3.2741 no 2_765
H7 C29 3.2622 no 2_766
H7 H1 1.4781 no 2_766
H7 H6 2.8194 no 2_765
H7 H11 3.2455 no 2_776
H7 H26 3.1779 no 2_766
H8 C12 3.3510 no 2_876
H8 C13 2.8998 no 2_876
H8 C14 3.0700 no 2_876
H8 C15 3.5536 no 2_876
H8 C18 3.2613 no 2_876
H8 H1 3.4255 no 2_766
H8 H10 3.3858 no 2_876
H9 Br1 3.2236 no 2_765
H9 C11 3.1996 no 2_876
H9 C12 3.0574 no 2_876
H9 C13 3.1533 no 2_876
H9 C14 3.1819 no 2_876
H9 C21 3.5348 no 2_876
H9 C28 3.5252 no 2_776
H9 H10 3.0628 no 2_876
H9 H19 2.9354 no 2_876
H9 H25 2.6715 no 2_776
H10 Br1 3.4158 no 1_666
H10 N1 3.4585 no 2_776
H10 N2 3.0216 no 2_776
H10 N3 2.9601 no 2_776
H10 C8 3.3828 no 2_776
H10 H8 3.3858 no 2_876
H10 H9 3.0628 no 2_876
H11 N1 2.9457 no 2_776
H11 N2 3.4628 no 2_776
H11 C3 3.1466 no 2_776
H11 C4 3.2809 no 2_776
H11 C7 3.0467 no 2_776
H11 C8 3.5897 no 2_776
H11 H4 2.7337 no 2_776
H11 H7 3.2455 no 2_776
H11 H16 3.4638 no 2_776
H11 H26 2.8811 no 1_665
H12 C19 3.2273 no 1_565
H12 C20 3.3647 no 1_565
H12 C29 3.5217 no 1_665
H12 H15 2.9681 no 1_565
H12 H16 3.0097 no 1_565
H12 H16 3.4433 no 2_776
H12 H17 2.7125 no 1_565
H12 H26 2.9061 no 1_665
H12 H27 3.2461 no 1_665
H13 O1 3.3903 no 2_776
H13 O2 2.7439 no 2_776
H13 C29 3.0231 no 2_776
H13 H1 2.8261 no 2_776
H13 H16 3.5876 no 2_776
H13 H26 3.4162 no 2_776
H13 H27 2.5067 no 2_776
H14 O1 3.2889 no 2_776
H14 N6 3.2618 no 2_776
H14 N7 2.9927 no 2_776
H14 C22 2.9044 no 2_776
H14 C23 3.4206 no 2_776
H14 C28 3.4087 no 2_776
H14 C29 3.4789 no 2_776
H14 H2 3.3161 no 2_776
H14 H15 3.0835 no 2_876
H14 H18 3.1927 no 2_876
H14 H20 3.3969 no 2_776
H14 H25 3.0451 no 2_776
H14 H27 2.6661 no 2_776
H15 C17 3.5098 no 2_876
H15 C18 3.1746 no 2_876
H15 H12 2.9681 no 1_545
H15 H14 3.0835 no 2_876
H15 H27 3.0660 no 1_655
H16 C13 3.2517 no 2_776
H16 C14 3.1232 no 2_776
H16 C15 2.9947 no 2_776
H16 C16 2.9886 no 2_776
H16 C17 3.0863 no 2_776
H16 C18 3.2304 no 2_776
H16 H11 3.4638 no 2_776
H16 H12 3.0097 no 1_545
H16 H12 3.4433 no 2_776
H16 H13 3.5876 no 2_776
H17 C16 3.5940 no 1_545
H17 C29 3.1826 no 1_655
H17 H4 3.4996 no 2_766
H17 H12 2.7125 no 1_545
H17 H24 3.5569 no 1_655
H17 H26 3.0912 no 1_655
H17 H27 2.7514 no 1_655
H17 H28 3.1830 no 1_655
H18 C27 2.8785 no 1_655
H18 C28 2.8288 no 1_655
H18 C29 3.1674 no 1_655
H18 H14 3.1927 no 2_876
H18 H24 2.6779 no 1_655
H18 H25 2.5864 no 1_655
H18 H26 3.5337 no 1_655
H18 H27 2.5166 no 1_655
H18 H28 3.0435 no 1_655
H19 Br1 3.3096 no 1_666
H19 N2 3.5473 no 2_776
H19 N3 3.4067 no 2_776
H19 C27 3.4660 no 1_655
H19 H9 2.9354 no 2_876
H19 H24 2.7201 no 1_655
H19 H25 3.1953 no 1_655
H20 N2 3.3955 no 2_776
H20 N3 2.6773 no 2_776
H20 N4 3.2284 no 2_776
H20 N5 2.8104 no 2_776
H20 C8 3.5214 no 2_776
H20 C11 3.5910 no 2_776
H20 C12 3.0226 no 2_776
H20 C13 3.5309 no 2_776
H20 H14 3.3969 no 2_776
H21 C2 3.3949 no 2_766
H21 C24 3.3492 no 2_777
H21 C25 3.3449 no 2_777
H21 H3 2.8487 no 2_766
H21 H5 3.3239 no 1_556
H21 H21 3.5672 no 2_777
H21 H22 3.5680 no 2_777
H22 Br1 3.4535 no 2_666
H22 N2 2.6283 no 1_556
H22 N3 3.4326 no 1_556
H22 N7 3.5084 no 2_777
H22 C5 3.2173 no 1_556
H22 H2 3.2375 no 2_777
H22 H5 2.3642 no 1_556
H22 H21 3.5680 no 2_777
H22 H28 3.4684 no .
H23 Br1 3.0883 no 2_666
H23 C2 3.3901 no 2_666
H23 C26 2.9109 no 2_677
H23 C27 2.9178 no 2_677
H23 H3 2.6420 no 2_666
H23 H23 2.6254 no 2_677
H23 H24 2.6375 no 2_677
H23 H28 3.4088 no .
H24 Br1 3.3717 no 1_566
H24 N6 3.0925 no 1_455
H24 C20 3.2838 no 1_455
H24 C21 3.3670 no 1_455
H24 C22 3.2807 no 1_455
H24 C26 3.2714 no 2_677
H24 H17 3.5569 no 1_455
H24 H18 2.6779 no 1_455
H24 H19 2.7201 no 1_455
H24 H23 2.6375 no 2_677
H24 H28 3.5504 no .
H25 N3 3.0127 no 2_776
H25 N4 3.5784 no 2_776
H25 N5 2.9482 no 2_776
H25 C8 3.4786 no 2_776
H25 C9 3.3058 no 2_776
H25 C20 3.5181 no 1_455
H25 H9 2.6715 no 2_776
H25 H14 3.0451 no 2_776
H25 H18 2.5864 no 1_455
H25 H19 3.1953 no 1_455
H26 C6 3.5293 no 1_556
H26 C15 3.1458 no 1_445
H26 C16 3.1489 no 1_445
H26 H6 2.6149 no 1_556
H26 H7 3.1779 no 2_766
H26 H11 2.8811 no 1_445
H26 H12 2.9061 no 1_445
H26 H13 3.4162 no 2_776
H26 H17 3.0912 no 1_455
H26 H18 3.5337 no 1_455
H27 C17 3.1003 no 2_776
H27 C18 3.1725 no 2_776
H27 C19 3.5195 no 1_455
H27 C20 2.9751 no 1_455
H27 C23 3.5420 no .
H27 C28 3.4199 no .
H27 H12 3.2461 no 1_445
H27 H13 2.5067 no 2_776
H27 H14 2.6661 no 2_776
H27 H15 3.0660 no 1_455
H27 H17 2.7514 no 1_455
H27 H18 2.5166 no 1_455
H28 C20 3.5685 no 1_455
H28 C23 3.1691 no .
H28 C24 3.1086 no .
H28 C25 2.9866 no .
H28 C26 2.9440 no .
H28 C27 3.0392 no .
H28 C28 3.1421 no .
H28 H3 3.4663 no 2_666
H28 H5 3.2550 no 1_556
H28 H6 2.8940 no 1_556
H28 H17 3.1830 no 1_455
H28 H18 3.0435 no 1_455
H28 H22 3.4684 no .
H28 H23 3.4088 no .
H28 H24 3.5504 no .

loop_
_geom_hbond_atom_site_label_D
_geom_hbond_atom_site_label_H
_geom_hbond_atom_site_label_A
_geom_hbond_site_symmetry_A
_geom_hbond_distance_DA
_geom_hbond_distance_DH
_geom_hbond_distance_HA
_geom_hbond_angle_DHA
_geom_hbond_publ_flag
N7 H2 N3 2_776 2.978(3) 0.930 2.124 152.0 no

loop_
_geom_torsion_atom_site_label_1
_geom_torsion_atom_site_label_2
_geom_torsion_atom_site_label_3
_geom_torsion_atom_site_label_4
_geom_torsion
_geom_torsion_publ_flag
N2 N1 C4 C3 -149.6(2) no
N2 N1 C4 C5 30.9(4) no
C4 N1 N2 N3 -178.7(2) no
N2 N1 C7 C8 -0.3(3) no
C7 N1 N2 N3 0.2(3) no
C4 N1 C7 C8 178.5(3) no
C7 N1 C4 C3 31.7(4) no
C7 N1 C4 C5 -147.8(3) no
N1 N2 N3 C8 0.0(3) no
N2 N3 C8 C7 -0.2(3) no
N2 N3 C8 C9 176.5(2) no
N5 N4 C9 C8 -88.3(3) no
C9 N4 N5 C12 179.71(17) no
N5 N4 C10 C11 -0.7(3) no
N5 N4 C10 C19 -179.08(18) no
C10 N4 N5 C12 0.1(2) no
C9 N4 C10 C11 179.81(19) no
C9 N4 C10 C19 1.4(4) no
C10 N4 C9 C8 91.2(3) no
N4 N5 C12 C11 0.4(2) no
N4 N5 C12 C13 179.53(17) no
C20 N6 C21 C11 34.5(3) no
C21 N6 C20 C19 -61.7(2) no
C20 N6 C22 O1 -10.2(3) no
C20 N6 C22 N7 170.28(17) no
C22 N6 C20 C19 132.7(2) no
C21 N6 C22 O1 -174.96(19) no
C21 N6 C22 N7 5.5(3) no
C22 N6 C21 C11 -160.61(19) no
C22 N7 C23 C24 55.2(3) no
C22 N7 C23 C28 -128.3(2) no
C23 N7 C22 O1 -7.0(3) no
C23 N7 C22 N6 172.56(19) no
Br1 C1 C2 C3 -178.15(18) no
Br1 C1 C6 C5 178.93(18) no
C2 C1 C6 C5 0.6(4) no
C6 C1 C2 C3 0.2(4) no
C1 C2 C3 C4 -0.2(4) no
C2 C3 C4 N1 180.0(2) no
C2 C3 C4 C5 -0.5(4) no
N1 C4 C5 C6 -179.2(2) no
C3 C4 C5 C6 1.3(4) no
C4 C5 C6 C1 -1.3(4) no
N1 C7 C8 N3 0.3(3) no
N1 C7 C8 C9 -176.0(2) no
N3 C8 C9 N4 54.2(4) no
C7 C8 C9 N4 -129.8(3) no
N4 C10 C11 C12 0.9(2) no
N4 C10 C11 C21 178.89(18) no
N4 C10 C19 C20 156.8(2) no
C11 C10 C19 C20 -21.3(3) no
C19 C10 C11 C12 179.3(2) no
C19 C10 C11 C21 -2.7(4) no
C10 C11 C12 N5 -0.8(2) no
C10 C11 C12 C13 -179.8(2) no
C10 C11 C21 N6 -2.2(3) no
C12 C11 C21 N6 175.2(2) no
C21 C11 C12 N5 -178.6(2) no
C21 C11 C12 C13 2.5(4) no
N5 C12 C13 C14 -171.56(19) no
N5 C12 C13 C18 7.5(3) no
C11 C12 C13 C14 7.3(4) no
C11 C12 C13 C18 -173.6(2) no
C12 C13 C14 C15 178.81(19) no
C12 C13 C18 C17 -179.58(19) no
C14 C13 C18 C17 -0.4(4) no
C18 C13 C14 C15 -0.3(3) no
C13 C14 C15 C16 0.4(4) no
C14 C15 C16 C17 0.2(4) no
C15 C16 C17 C18 -1.0(4) no
C16 C17 C18 C13 1.1(4) no
C10 C19 C20 N6 49.8(3) no
N7 C23 C24 C25 177.48(19) no
N7 C23 C28 C27 -177.27(18) no
C24 C23 C28 C27 -0.7(3) no
C28 C23 C24 C25 1.1(3) no
C23 C24 C25 C26 -0.1(4) no
C24 C25 C26 C27 -1.3(4) no
C25 C26 C27 C28 1.7(4) no
C26 C27 C28 C23 -0.7(4) no
